data_4507406
loop_
_publ_author_name
'Lipstman, Sophia'
'Goldberg, Israel'

_publ_section_title
;
 Supramolecular Crystal Chemistry with Porphyrin Tinkertoys.
 Hydrogen-Bonding and Coordination Networks with the &#x201C;Chair&#x201D;
 and &#x201C;Table&#x201D; Conformers of Tetra(3-carboxyphenyl)porphyrin
;
_journal_issue 2
_journal_name_full 'Crystal Growth &amp; Design'
_journal_page_first 942
_journal_paper_doi 10.1021/cg301728r
_journal_volume 13
_journal_year 2013
_chemical_formula_moiety 'C156 H112 Cd6 N20 O18, 4(C5 H5 N), 2(C H4 O)'
_chemical_formula_sum 'C178 H140 Cd6 N24 O20'
_chemical_formula_weight 3609.54
_chemical_name_systematic
; 
 ? 
;
_space_group_IT_number 14
_symmetry_cell_setting monoclinic
_symmetry_space_group_name_Hall '-P 2ybc'
_symmetry_space_group_name_H-M 'P 1 21/c 1'
_atom_sites_solution_hydrogens geom
_atom_sites_solution_primary direct
_atom_sites_solution_secondary difmap
_audit_creation_method SHELXL-97
_cell_angle_alpha 90.00
_cell_angle_beta 108.5978(12)
_cell_angle_gamma 90.00
_cell_formula_units_Z 2
_cell_length_a 18.2876(3)
_cell_length_b 15.7800(3)
_cell_length_c 29.0197(5)
_cell_measurement_reflns_used 18697?
_cell_measurement_temperature 110(2)
_cell_measurement_theta_max 25.05
_cell_measurement_theta_min 2.16
_cell_volume 7937.1(2)
_computing_cell_refinement Denzo
_computing_data_collection 'Collect, Nonius B.V.'
_computing_data_reduction 'Denzo & Scalepack'
_computing_structure_refinement 'SHELXL-97 (Sheldrick, 1997)'
_computing_structure_solution SIR-97
_diffrn_ambient_temperature 110(2)
_diffrn_detector_area_resol_mean 12.8
_diffrn_measured_fraction_theta_full 0.998
_diffrn_measured_fraction_theta_max 0.998
_diffrn_measurement_device_type 'Nonius KappaCCD'
_diffrn_measurement_method '0.5 deg. \w scans'
_diffrn_radiation_monochromator graphite
_diffrn_radiation_source 'fine-focus sealed tube'
_diffrn_radiation_type MoK\a
_diffrn_radiation_wavelength 0.71073
_diffrn_reflns_av_R_equivalents 0.0610
_diffrn_reflns_av_sigmaI/netI 0.0417
_diffrn_reflns_limit_h_max 21
_diffrn_reflns_limit_h_min 0
_diffrn_reflns_limit_k_max 0
_diffrn_reflns_limit_k_min -18
_diffrn_reflns_limit_l_max 32
_diffrn_reflns_limit_l_min -34
_diffrn_reflns_number 51754
_diffrn_reflns_theta_full 25.05
_diffrn_reflns_theta_max 25.05
_diffrn_reflns_theta_min 2.16
_diffrn_standards_number 0
_exptl_absorpt_coefficient_mu 0.865
_exptl_absorpt_correction_T_max 0.9185
_exptl_absorpt_correction_T_min 0.7516
_exptl_absorpt_correction_type multi-scan
_exptl_absorpt_process_details 'Blessing, 1995'
_exptl_crystal_colour red
_exptl_crystal_density_diffrn 1.510
_exptl_crystal_density_method 'not measured'
_exptl_crystal_description plates
_exptl_crystal_F_000 3648
_exptl_crystal_size_max 0.35
_exptl_crystal_size_mid 0.25
_exptl_crystal_size_min 0.10
_refine_diff_density_max 1.948
_refine_diff_density_min -2.495
_refine_diff_density_rms 0.143
_refine_ls_extinction_method none
_refine_ls_goodness_of_fit_ref 1.047
_refine_ls_hydrogen_treatment constr
_refine_ls_matrix_type full
_refine_ls_number_parameters 1011
_refine_ls_number_reflns 14029
_refine_ls_number_restraints 0
_refine_ls_restrained_S_all 1.047
_refine_ls_R_factor_all 0.0792
_refine_ls_R_factor_gt 0.0610
_refine_ls_shift/su_max 0.005
_refine_ls_shift/su_mean 0.000
_refine_ls_structure_factor_coef Fsqd
_refine_ls_weighting_details 'calc w=1/[\s^2^(Fo^2^)+(0.0887P)^2^+47.1859P] where P=(Fo^2^+2Fc^2^)/3'
_refine_ls_weighting_scheme calc
_refine_ls_wR_factor_gt 0.1593
_refine_ls_wR_factor_ref 0.1706
_reflns_number_gt 11190
_reflns_number_total 14029
_reflns_threshold_expression >2sigma(I)
_cod_data_source_file cg301728r_si_001.cif
_cod_data_source_block 4
_cod_original_sg_symbol_H-M 'P 21/c'
_cod_database_code 4507406

loop_
_symmetry_equiv_pos_as_xyz
'x, y, z'
'-x, y+1/2, -z+1/2'
'-x, -y, -z'
'x, -y-1/2, z-1/2'

loop_
_atom_site_label
_atom_site_type_symbol
_atom_site_fract_x
_atom_site_fract_y
_atom_site_fract_z
_atom_site_U_iso_or_equiv
_atom_site_adp_type
_atom_site_occupancy
_atom_site_symmetry_multiplicity
_atom_site_calc_flag
_atom_site_refinement_flags
Cd1 Cd -0.05173(3) 1.02184(3) 0.120197(17) 0.02872(14) Uani 1 1 d .
C1 C 0.0461(3) 1.1728(4) 0.18449(19) 0.0182(12) Uani 1 1 d .
C2 C 0.1241(3) 1.1940(4) 0.2141(2) 0.0186(12) Uani 1 1 d .
H2 H 0.1427 1.2487 0.2257 0.022 Uiso 1 1 calc R
C3 C 0.1652(3) 1.1214(4) 0.2221(2) 0.0208(12) Uani 1 1 d .
H3 H 0.2183 1.1161 0.2403 0.025 Uiso 1 1 calc R
C4 C 0.1145(3) 1.0528(4) 0.19808(19) 0.0169(12) Uani 1 1 d .
C5 C 0.1340(3) 0.9674(4) 0.2001(2) 0.0197(12) Uani 1 1 d .
C6 C 0.0852(3) 0.8978(4) 0.1789(2) 0.0184(12) Uani 1 1 d .
C7 C 0.1070(3) 0.8100(4) 0.1828(2) 0.0215(13) Uani 1 1 d .
H7 H 0.1576 0.7881 0.1974 0.026 Uiso 1 1 calc R
C8 C 0.0420(3) 0.7637(4) 0.1620(2) 0.0205(12) Uani 1 1 d .
H8 H 0.0385 0.7037 0.1599 0.025 Uiso 1 1 calc R
C9 C -0.0212(3) 0.8240(3) 0.14345(19) 0.0155(11) Uani 1 1 d .
C10 C -0.0990(3) 0.8031(3) 0.1230(2) 0.0180(12) Uani 1 1 d .
C11 C -0.1608(3) 0.8599(3) 0.1070(2) 0.0176(12) Uani 1 1 d .
C12 C -0.2415(3) 0.8361(4) 0.0877(2) 0.0200(12) Uani 1 1 d .
H12 H -0.2613 0.7799 0.0828 0.024 Uiso 1 1 calc R
C13 C -0.2832(3) 0.9078(4) 0.0779(2) 0.0210(12) Uani 1 1 d .
H13 H -0.3378 0.9118 0.0645 0.025 Uiso 1 1 calc R
C14 C -0.2291(3) 0.9786(4) 0.09169(19) 0.0179(12) Uani 1 1 d .
C15 C -0.2499(3) 1.0655(4) 0.0909(2) 0.0184(12) Uani 1 1 d .
C16 C -0.1998(3) 1.1337(4) 0.10981(19) 0.0189(12) Uani 1 1 d .
C17 C -0.2213(3) 1.2228(4) 0.1060(2) 0.0239(13) Uani 1 1 d .
H17 H -0.2716 1.2451 0.0911 0.029 Uiso 1 1 calc R
C18 C -0.1564(3) 1.2682(4) 0.1277(2) 0.0231(13) Uani 1 1 d .
H18 H -0.1525 1.3281 0.1308 0.028 Uiso 1 1 calc R
C19 C -0.0945(3) 1.2082(4) 0.1451(2) 0.0175(12) Uani 1 1 d .
C20 C -0.0163(3) 1.2289(4) 0.16918(19) 0.0173(12) Uani 1 1 d .
N21 N 0.0435(3) 1.0862(3) 0.17506(17) 0.0166(10) Uani 1 1 d .
N22 N 0.0080(3) 0.9045(3) 0.15332(16) 0.0173(10) Uani 1 1 d .
N23 N -0.1561(3) 0.9473(3) 0.10812(17) 0.0198(10) Uani 1 1 d .
N24 N -0.1222(3) 1.1277(3) 0.13359(16) 0.0162(10) Uani 1 1 d .
C25 C 0.2134(3) 0.9427(4) 0.2324(2) 0.0195(12) Uani 1 1 d .
C26 C 0.2768(3) 0.9430(4) 0.2156(2) 0.0206(12) Uani 1 1 d .
H26 H 0.2708 0.9603 0.1832 0.025 Uiso 1 1 calc R
C27 C 0.3492(3) 0.9179(4) 0.2463(2) 0.0200(12) Uani 1 1 d .
C28 C 0.3574(3) 0.8944(4) 0.2940(2) 0.0231(13) Uani 1 1 d .
H28 H 0.4070 0.8801 0.3156 0.028 Uiso 1 1 calc R
C29 C 0.2945(4) 0.8916(4) 0.3104(2) 0.0258(14) Uani 1 1 d .
H29 H 0.3005 0.8735 0.3426 0.031 Uiso 1 1 calc R
C30 C 0.2224(3) 0.9154(4) 0.2796(2) 0.0239(13) Uani 1 1 d .
H30 H 0.1790 0.9130 0.2908 0.029 Uiso 1 1 calc R
C31 C 0.4169(3) 0.9143(4) 0.2271(2) 0.0230(13) Uani 1 1 d .
O32 O 0.3998(2) 0.9061(3) 0.18142(15) 0.0290(10) Uani 1 1 d .
O33 O 0.4838(2) 0.9187(3) 0.25549(16) 0.0318(11) Uani 1 1 d .
C34 C -0.1189(3) 0.7105(4) 0.1213(2) 0.0194(12) Uani 1 1 d .
C35 C -0.1160(3) 0.6589(4) 0.0832(2) 0.0186(12) Uani 1 1 d .
H35 H -0.0995 0.6819 0.0579 0.022 Uiso 1 1 calc R
C36 C -0.1370(3) 0.5737(4) 0.0816(2) 0.0200(12) Uani 1 1 d .
C37 C -0.1596(4) 0.5397(4) 0.1193(2) 0.0251(13) Uani 1 1 d .
H37 H -0.1735 0.4816 0.1185 0.030 Uiso 1 1 calc R
C38 C -0.1618(4) 0.5903(4) 0.1579(2) 0.0339(16) Uani 1 1 d .
H38 H -0.1771 0.5673 0.1837 0.041 Uiso 1 1 calc R
C39 C -0.1412(4) 0.6760(4) 0.1583(2) 0.0300(15) Uani 1 1 d .
H39 H -0.1427 0.7110 0.1846 0.036 Uiso 1 1 calc R
C40 C -0.1365(3) 0.5192(4) 0.0386(2) 0.0230(13) Uani 1 1 d .
O41 O -0.1594(3) 0.4447(3) 0.03605(16) 0.0324(11) Uani 1 1 d .
O42 O -0.1146(3) 0.5541(3) 0.00584(16) 0.0287(10) Uani 1 1 d .
C43 C -0.3326(3) 1.0858(3) 0.0669(2) 0.0178(12) Uani 1 1 d .
C44 C -0.3662(3) 1.0672(4) 0.0177(2) 0.0189(12) Uani 1 1 d .
H44 H -0.3363 1.0406 0.0005 0.023 Uiso 1 1 calc R
C45 C -0.4428(3) 1.0871(4) -0.0064(2) 0.0206(12) Uani 1 1 d .
C46 C -0.4880(3) 1.1227(4) 0.0197(2) 0.0248(13) Uani 1 1 d .
H46 H -0.5410 1.1344 0.0037 0.030 Uiso 1 1 calc R
C47 C -0.4557(3) 1.1407(4) 0.0681(2) 0.0250(13) Uani 1 1 d .
H47 H -0.4864 1.1654 0.0855 0.030 Uiso 1 1 calc R
C48 C -0.3781(3) 1.1228(4) 0.0920(2) 0.0237(13) Uani 1 1 d .
H48 H -0.3561 1.1359 0.1255 0.028 Uiso 1 1 calc R
C49 C -0.4735(3) 1.0737(4) -0.0605(2) 0.0259(14) Uani 1 1 d .
O50 O -0.4265(2) 1.0513(3) -0.08196(15) 0.0286(10) Uani 1 1 d .
O51 O -0.5431(2) 1.0887(3) -0.08300(15) 0.0292(10) Uani 1 1 d .
C52 C 0.0009(3) 1.3216(4) 0.1801(2) 0.0187(12) Uani 1 1 d .
C53 C 0.0258(3) 1.3719(4) 0.1485(2) 0.0171(12) Uani 1 1 d .
H53 H 0.0314 1.3474 0.1200 0.021 Uiso 1 1 calc R
C54 C 0.0426(3) 1.4576(4) 0.1581(2) 0.0182(12) Uani 1 1 d .
C55 C 0.0325(3) 1.4942(4) 0.1991(2) 0.0213(12) Uani 1 1 d .
H55 H 0.0433 1.5526 0.2056 0.026 Uiso 1 1 calc R
C56 C 0.0067(3) 1.4455(4) 0.2308(2) 0.0235(13) Uani 1 1 d .
H56 H -0.0007 1.4710 0.2586 0.028 Uiso 1 1 calc R
C57 C -0.0084(3) 1.3593(4) 0.2218(2) 0.0217(12) Uani 1 1 d .
H57 H -0.0250 1.3260 0.2439 0.026 Uiso 1 1 calc R
C58 C 0.0752(3) 1.5078(4) 0.1248(2) 0.0224(13) Uani 1 1 d .
O59 O 0.1128(3) 1.5742(3) 0.14004(16) 0.0284(10) Uani 1 1 d .
O60 O 0.0640(3) 1.4784(3) 0.08230(15) 0.0304(10) Uani 1 1 d .
N61 N -0.0538(3) 1.0651(4) 0.0434(2) 0.0333(13) Uani 1 1 d .
C62 C -0.0176(4) 1.1368(4) 0.0391(3) 0.0373(16) Uani 1 1 d .
H62 H 0.0112 1.1653 0.0680 0.045 Uiso 1 1 calc R
C63 C -0.0196(5) 1.1717(5) -0.0048(3) 0.0434(18) Uani 1 1 d .
H63 H 0.0067 1.2231 -0.0060 0.052 Uiso 1 1 calc R
C64 C -0.0601(4) 1.1307(5) -0.0464(3) 0.0412(18) Uani 1 1 d .
H64 H -0.0623 1.1530 -0.0773 0.049 Uiso 1 1 calc R
C65 C -0.0980(4) 1.0562(5) -0.0431(3) 0.0436(19) Uani 1 1 d .
H65 H -0.1265 1.0263 -0.0716 0.052 Uiso 1 1 calc R
C66 C -0.0936(4) 1.0261(4) 0.0026(3) 0.0350(16) Uani 1 1 d .
H66 H -0.1201 0.9753 0.0048 0.042 Uiso 1 1 calc R
Cd2 Cd 0.50506(2) 0.92038(3) 0.158857(15) 0.02209(13) Uani 1 1 d .
N67 N 0.5005(3) 1.0661(3) 0.1746(2) 0.0308(13) Uani 1 1 d .
C68 C 0.4329(4) 1.1041(5) 0.1553(3) 0.0385(17) Uani 1 1 d .
H68 H 0.3903 1.0710 0.1368 0.046 Uiso 1 1 calc R
C69 C 0.4214(5) 1.1896(5) 0.1609(3) 0.0460(19) Uani 1 1 d .
H69 H 0.3726 1.2149 0.1453 0.055 Uiso 1 1 calc R
C70 C 0.4818(5) 1.2373(5) 0.1893(3) 0.051(2) Uani 1 1 d .
H70 H 0.4752 1.2959 0.1945 0.061 Uiso 1 1 calc R
C71 C 0.5523(5) 1.1986(5) 0.2102(3) 0.0459(19) Uani 1 1 d .
H71 H 0.5951 1.2305 0.2297 0.055 Uiso 1 1 calc R
C72 C 0.5600(4) 1.1136(4) 0.2026(2) 0.0357(16) Uani 1 1 d .
H72 H 0.6085 1.0873 0.2175 0.043 Uiso 1 1 calc R
N73 N 0.6339(3) 0.9187(4) 0.20503(18) 0.0272(12) Uani 1 1 d .
C74 C 0.6870(4) 0.9417(5) 0.1843(2) 0.0317(15) Uani 1 1 d .
H74 H 0.6699 0.9652 0.1526 0.038 Uiso 1 1 calc R
C75 C 0.7646(4) 0.9326(4) 0.2070(3) 0.0343(16) Uani 1 1 d .
H75 H 0.8008 0.9488 0.1913 0.041 Uiso 1 1 calc R
C76 C 0.7887(4) 0.8993(4) 0.2532(3) 0.0320(15) Uani 1 1 d .
H76 H 0.8422 0.8940 0.2705 0.038 Uiso 1 1 calc R
C77 C 0.7343(4) 0.8737(5) 0.2743(3) 0.0418(18) Uani 1 1 d .
H77 H 0.7500 0.8487 0.3057 0.050 Uiso 1 1 calc R
C78 C 0.6588(4) 0.8846(5) 0.2497(3) 0.0365(16) Uani 1 1 d .
H78 H 0.6219 0.8675 0.2646 0.044 Uiso 1 1 calc R
N79 N 0.5309(3) 0.7714(4) 0.1575(2) 0.0349(13) Uani 1 1 d .
C80 C 0.5897(5) 0.7475(5) 0.1408(3) 0.0471(19) Uani 1 1 d .
H80 H 0.6063 0.7859 0.1210 0.057 Uiso 1 1 calc R
C81 C 0.6260(6) 0.6697(6) 0.1513(3) 0.061(2) Uani 1 1 d .
H81 H 0.6662 0.6547 0.1387 0.073 Uiso 1 1 calc R
C82 C 0.6029(7) 0.6152(6) 0.1803(4) 0.070(3) Uani 1 1 d .
H82 H 0.6277 0.5619 0.1886 0.085 Uiso 1 1 calc R
C83 C 0.5439(6) 0.6369(5) 0.1976(3) 0.056(2) Uani 1 1 d .
H83 H 0.5272 0.5994 0.2178 0.067 Uiso 1 1 calc R
C84 C 0.5089(5) 0.7162(6) 0.1845(3) 0.051(2) Uani 1 1 d .
H84 H 0.4671 0.7309 0.1957 0.061 Uiso 1 1 calc R
Cd3 Cd -0.13129(2) 0.44101(3) -0.046540(15) 0.02110(13) Uani 1 1 d .
N85 N -0.2569(3) 0.4946(4) -0.08799(19) 0.0308(12) Uani 1 1 d .
C86 C -0.2978(5) 0.5292(6) -0.0629(3) 0.053(2) Uani 1 1 d .
H86 H -0.2733 0.5398 -0.0292 0.063 Uiso 1 1 calc R
C87 C -0.3759(5) 0.5512(7) -0.0835(4) 0.067(3) Uani 1 1 d .
H87 H -0.4035 0.5773 -0.0646 0.081 Uiso 1 1 calc R
C88 C -0.4110(5) 0.5336(7) -0.1320(3) 0.061(2) Uani 1 1 d .
H88 H -0.4642 0.5460 -0.1469 0.073 Uiso 1 1 calc R
C89 C -0.3695(5) 0.4985(6) -0.1586(3) 0.051(2) Uani 1 1 d .
H89 H -0.3926 0.4871 -0.1923 0.061 Uiso 1 1 calc R
C90 C -0.2930(4) 0.4798(5) -0.1353(3) 0.0426(18) Uani 1 1 d .
H90 H -0.2641 0.4550 -0.1538 0.051 Uiso 1 1 calc R
N91 N -0.1845(3) 0.3103(3) -0.05842(18) 0.0232(11) Uani 1 1 d .
C92 C -0.1961(4) 0.2685(4) -0.0205(2) 0.0288(14) Uani 1 1 d .
H92 H -0.1738 0.2902 0.0115 0.035 Uiso 1 1 calc R
C93 C -0.2393(4) 0.1959(4) -0.0271(3) 0.0372(17) Uani 1 1 d .
H93 H -0.2457 0.1673 0.0001 0.045 Uiso 1 1 calc R
C94 C -0.2735(4) 0.1642(4) -0.0736(3) 0.0367(16) Uani 1 1 d .
H94 H -0.3052 0.1152 -0.0788 0.044 Uiso 1 1 calc R
C95 C -0.2604(4) 0.2061(4) -0.1124(3) 0.0345(16) Uani 1 1 d .
H95 H -0.2822 0.1857 -0.1446 0.041 Uiso 1 1 calc R
C96 C -0.2153(4) 0.2776(4) -0.1031(2) 0.0289(14) Uani 1 1 d .
H96 H -0.2054 0.3052 -0.1296 0.035 Uiso 1 1 calc R
O97 O -0.0167(3) 0.3804(3) 0.00272(17) 0.0347(11) Uani 1 1 d .
H97A H 0.0030 0.3987 0.0308 0.042 Uiso 1 1 d R
H97B H 0.0181 0.3976 -0.0073 0.042 Uiso 1 1 d R
C98 C 0.5290(4) 0.3332(5) -0.0067(3) 0.114(5) Uani 1 1 d G
H98 H 0.4935 0.2944 -0.0271 0.136 Uiso 1 1 calc R
C99 C 0.6048(4) 0.3358(5) -0.0070(4) 0.119(6) Uani 1 1 d G
H99 H 0.6211 0.2987 -0.0276 0.143 Uiso 1 1 calc R
C100 C 0.6568(3) 0.3926(5) 0.0228(4) 0.094(4) Uani 1 1 d G
H100 H 0.7086 0.3943 0.0226 0.113 Uiso 1 1 calc R
C101 C 0.6330(5) 0.4468(6) 0.0530(3) 0.145(7) Uani 1 1 d G
H101 H 0.6685 0.4857 0.0733 0.174 Uiso 1 1 calc R
C102 C 0.5572(5) 0.4443(5) 0.0533(4) 0.165(9) Uani 1 1 d G
H102 H 0.5409 0.4814 0.0739 0.198 Uiso 1 1 calc R
N103 N 0.5052(3) 0.3875(4) 0.0234(3) 0.142(6) Uani 1 1 d G
N104 N 0.2383(4) 0.1054(4) 0.0812(2) 0.074(2) Uani 1 1 d G
C105 C 0.2535(3) 0.1499(4) 0.0453(2) 0.075(3) Uani 1 1 d G
H105 H 0.2800 0.1219 0.0263 0.090 Uiso 1 1 calc R
C106 C 0.2332(8) 0.2313(9) 0.0351(4) 0.090(4) Uani 1 1 d .
H106 H 0.2455 0.2607 0.0100 0.108 Uiso 1 1 calc R
C107 C 0.1942(7) 0.2703(7) 0.0623(4) 0.080(3) Uani 1 1 d .
H107 H 0.1771 0.3271 0.0552 0.097 Uiso 1 1 calc R
C108 C 0.1797(5) 0.2284(7) 0.0994(4) 0.065(3) Uani 1 1 d .
H108 H 0.1551 0.2560 0.1196 0.077 Uiso 1 1 calc R
C109 C 0.2016(6) 0.1458(7) 0.1069(3) 0.061(2) Uani 1 1 d .
H109 H 0.1898 0.1156 0.1319 0.073 Uiso 1 1 calc R
C110 C 0.2100(5) 0.6540(5) 0.2671(3) 0.050(2) Uani 1 1 d .
H11A H 0.2109 0.6012 0.2851 0.075 Uiso 1 1 calc R
H11B H 0.1585 0.6794 0.2586 0.075 Uiso 1 1 calc R
H11C H 0.2482 0.6935 0.2874 0.075 Uiso 1 1 calc R
O111 O 0.2279(3) 0.6365(4) 0.22433(18) 0.0445(13) Uani 1 1 d .
H111 H 0.1957 0.6019 0.2072 0.067 Uiso 1 1 calc R

loop_
_atom_site_aniso_label
_atom_site_aniso_U_11
_atom_site_aniso_U_22
_atom_site_aniso_U_33
_atom_site_aniso_U_23
_atom_site_aniso_U_13
_atom_site_aniso_U_12
Cd1 0.0269(3) 0.0271(3) 0.0304(3) 0.00067(19) 0.0068(2) 0.00006(19)
C1 0.016(3) 0.020(3) 0.017(3) 0.000(2) 0.003(2) -0.005(2)
C2 0.016(3) 0.016(3) 0.021(3) -0.001(2) 0.001(2) -0.004(2)
C3 0.014(3) 0.022(3) 0.024(3) 0.001(2) 0.004(2) -0.005(2)
C4 0.015(3) 0.020(3) 0.016(3) 0.002(2) 0.005(2) 0.001(2)
C5 0.015(3) 0.024(3) 0.018(3) 0.006(2) 0.002(2) -0.002(2)
C6 0.016(3) 0.021(3) 0.019(3) 0.004(2) 0.006(2) 0.004(2)
C7 0.019(3) 0.026(3) 0.020(3) -0.001(2) 0.005(2) 0.004(2)
C8 0.025(3) 0.017(3) 0.021(3) 0.000(2) 0.010(3) 0.003(2)
C9 0.020(3) 0.012(3) 0.016(3) 0.003(2) 0.008(2) 0.006(2)
C10 0.022(3) 0.014(3) 0.020(3) -0.003(2) 0.009(2) -0.002(2)
C11 0.020(3) 0.015(3) 0.018(3) -0.001(2) 0.006(2) -0.001(2)
C12 0.019(3) 0.018(3) 0.021(3) 0.000(2) 0.005(2) -0.003(2)
C13 0.016(3) 0.023(3) 0.021(3) 0.001(2) 0.002(2) 0.000(2)
C14 0.014(3) 0.023(3) 0.015(3) -0.003(2) 0.003(2) -0.003(2)
C15 0.017(3) 0.019(3) 0.018(3) 0.002(2) 0.004(2) 0.000(2)
C16 0.020(3) 0.024(3) 0.012(3) 0.001(2) 0.004(2) -0.001(2)
C17 0.022(3) 0.018(3) 0.028(3) 0.002(3) 0.003(3) 0.006(2)
C18 0.025(3) 0.015(3) 0.027(3) -0.001(2) 0.005(3) 0.002(2)
C19 0.017(3) 0.018(3) 0.020(3) -0.001(2) 0.008(2) -0.002(2)
C20 0.019(3) 0.018(3) 0.013(3) 0.003(2) 0.003(2) -0.001(2)
N21 0.012(2) 0.016(2) 0.019(2) -0.0017(19) -0.0006(19) -0.0017(18)
N22 0.015(2) 0.017(2) 0.019(2) 0.0006(19) 0.004(2) 0.0007(19)
N23 0.017(2) 0.016(2) 0.025(3) 0.001(2) 0.005(2) 0.0016(19)
N24 0.016(2) 0.013(2) 0.018(2) -0.0005(19) 0.0020(19) 0.0014(18)
C25 0.015(3) 0.021(3) 0.020(3) 0.001(2) 0.003(2) 0.002(2)
C26 0.019(3) 0.021(3) 0.020(3) -0.002(2) 0.003(2) -0.001(2)
C27 0.017(3) 0.020(3) 0.024(3) -0.005(2) 0.008(2) -0.002(2)
C28 0.018(3) 0.023(3) 0.025(3) 0.001(2) 0.001(2) 0.002(2)
C29 0.030(3) 0.026(3) 0.020(3) 0.003(3) 0.006(3) 0.003(3)
C30 0.020(3) 0.026(3) 0.024(3) -0.001(3) 0.004(3) 0.000(2)
C31 0.021(3) 0.018(3) 0.029(3) 0.002(2) 0.007(3) 0.001(2)
O32 0.020(2) 0.040(3) 0.027(2) -0.007(2) 0.0072(19) -0.0063(19)
O33 0.016(2) 0.043(3) 0.032(2) 0.008(2) 0.002(2) 0.0017(19)
C34 0.018(3) 0.014(3) 0.025(3) -0.001(2) 0.004(2) -0.002(2)
C35 0.016(3) 0.020(3) 0.017(3) -0.001(2) 0.001(2) -0.001(2)
C36 0.016(3) 0.019(3) 0.021(3) -0.002(2) 0.002(2) -0.001(2)
C37 0.033(3) 0.015(3) 0.027(3) 0.000(2) 0.009(3) -0.003(3)
C38 0.059(5) 0.022(3) 0.028(3) 0.001(3) 0.025(3) -0.004(3)
C39 0.043(4) 0.022(3) 0.027(3) -0.009(3) 0.014(3) -0.002(3)
C40 0.017(3) 0.023(3) 0.024(3) -0.005(3) 0.000(2) -0.002(2)
O41 0.041(3) 0.021(2) 0.034(3) -0.0094(19) 0.011(2) -0.005(2)
O42 0.031(2) 0.028(2) 0.028(2) -0.0068(19) 0.012(2) -0.0039(19)
C43 0.016(3) 0.016(3) 0.020(3) 0.002(2) 0.004(2) 0.000(2)
C44 0.015(3) 0.019(3) 0.023(3) 0.003(2) 0.006(2) -0.003(2)
C45 0.013(3) 0.019(3) 0.026(3) 0.000(2) 0.002(2) -0.007(2)
C46 0.020(3) 0.027(3) 0.026(3) 0.005(3) 0.004(3) 0.003(3)
C47 0.019(3) 0.028(3) 0.028(3) -0.003(3) 0.006(3) 0.002(3)
C48 0.022(3) 0.027(3) 0.021(3) 0.002(3) 0.005(3) -0.004(3)
C49 0.018(3) 0.026(3) 0.028(3) 0.002(3) 0.000(3) -0.006(3)
O50 0.019(2) 0.044(3) 0.021(2) -0.0020(19) 0.0041(18) 0.0006(19)
O51 0.017(2) 0.041(3) 0.025(2) 0.0044(19) -0.0006(18) -0.0016(19)
C52 0.015(3) 0.020(3) 0.017(3) 0.000(2) 0.000(2) -0.001(2)
C53 0.016(3) 0.018(3) 0.016(3) 0.001(2) 0.002(2) 0.001(2)
C54 0.014(3) 0.019(3) 0.018(3) 0.001(2) 0.001(2) -0.001(2)
C55 0.019(3) 0.018(3) 0.025(3) -0.004(2) 0.005(2) -0.002(2)
C56 0.023(3) 0.024(3) 0.025(3) -0.006(3) 0.009(3) 0.000(2)
C57 0.021(3) 0.021(3) 0.024(3) 0.001(2) 0.009(3) -0.002(2)
C58 0.022(3) 0.020(3) 0.025(3) 0.004(2) 0.008(3) 0.000(2)
O59 0.033(2) 0.019(2) 0.036(2) -0.0014(18) 0.016(2) -0.0102(19)
O60 0.042(3) 0.029(2) 0.023(2) -0.0014(19) 0.013(2) -0.012(2)
N61 0.034(3) 0.033(3) 0.035(3) 0.000(3) 0.015(3) 0.000(3)
C62 0.047(4) 0.028(4) 0.037(4) -0.005(3) 0.013(3) -0.001(3)
C63 0.058(5) 0.031(4) 0.050(5) 0.007(3) 0.029(4) 0.000(4)
C64 0.047(4) 0.049(5) 0.030(4) 0.014(3) 0.017(3) 0.018(4)
C65 0.040(4) 0.055(5) 0.031(4) -0.012(3) 0.004(3) 0.012(4)
C66 0.031(4) 0.028(4) 0.049(4) -0.003(3) 0.016(3) -0.004(3)
Cd2 0.0145(2) 0.0291(3) 0.0204(2) 0.00035(18) 0.00234(17) 0.00221(17)
N67 0.031(3) 0.030(3) 0.031(3) 0.003(2) 0.010(3) 0.000(2)
C68 0.041(4) 0.030(4) 0.045(4) 0.002(3) 0.014(3) 0.003(3)
C69 0.053(5) 0.030(4) 0.060(5) 0.006(4) 0.025(4) 0.009(4)
C70 0.069(6) 0.031(4) 0.063(5) -0.009(4) 0.036(5) -0.001(4)
C71 0.052(5) 0.034(4) 0.055(5) -0.012(4) 0.022(4) -0.013(4)
C72 0.047(4) 0.032(4) 0.031(4) -0.001(3) 0.017(3) -0.008(3)
N73 0.017(3) 0.039(3) 0.022(3) 0.000(2) 0.001(2) 0.004(2)
C74 0.026(3) 0.042(4) 0.027(3) -0.001(3) 0.008(3) 0.001(3)
C75 0.027(4) 0.037(4) 0.038(4) -0.001(3) 0.010(3) 0.005(3)
C76 0.019(3) 0.029(4) 0.040(4) 0.001(3) -0.003(3) 0.002(3)
C77 0.037(4) 0.051(5) 0.028(4) 0.012(3) -0.003(3) -0.001(4)
C78 0.026(4) 0.045(4) 0.036(4) 0.009(3) 0.005(3) -0.001(3)
N79 0.038(3) 0.033(3) 0.033(3) 0.002(3) 0.010(3) 0.000(3)
C80 0.055(5) 0.034(4) 0.057(5) 0.008(4) 0.025(4) 0.009(4)
C81 0.072(6) 0.045(5) 0.071(6) 0.012(5) 0.030(5) 0.021(5)
C82 0.094(8) 0.029(5) 0.092(8) 0.007(5) 0.035(6) 0.004(5)
C83 0.076(6) 0.034(4) 0.061(5) 0.014(4) 0.027(5) 0.002(4)
C84 0.057(5) 0.056(5) 0.043(4) -0.001(4) 0.020(4) -0.007(4)
Cd3 0.0253(2) 0.0170(2) 0.0207(2) -0.00273(17) 0.00696(18) -0.00555(17)
N85 0.031(3) 0.033(3) 0.026(3) 0.004(2) 0.007(2) 0.005(2)
C86 0.035(4) 0.071(6) 0.046(5) -0.008(4) 0.005(4) 0.012(4)
C87 0.043(5) 0.092(8) 0.068(6) -0.008(5) 0.019(5) 0.023(5)
C88 0.036(5) 0.082(7) 0.052(5) 0.004(5) -0.004(4) 0.019(5)
C89 0.048(5) 0.063(6) 0.037(4) 0.007(4) 0.007(4) 0.002(4)
C90 0.035(4) 0.054(5) 0.035(4) 0.008(3) 0.006(3) 0.003(4)
N91 0.025(3) 0.019(3) 0.026(3) -0.002(2) 0.009(2) -0.005(2)
C92 0.033(4) 0.029(3) 0.026(3) -0.001(3) 0.012(3) -0.005(3)
C93 0.048(4) 0.026(4) 0.045(4) -0.004(3) 0.026(4) -0.011(3)
C94 0.038(4) 0.022(3) 0.053(4) -0.008(3) 0.018(3) -0.011(3)
C95 0.033(4) 0.028(4) 0.038(4) -0.011(3) 0.006(3) -0.007(3)
C96 0.033(4) 0.029(3) 0.022(3) -0.004(3) 0.006(3) -0.005(3)
O97 0.029(3) 0.034(3) 0.037(3) 0.003(2) 0.005(2) -0.005(2)
C98 0.094(10) 0.061(8) 0.178(15) 0.019(9) 0.031(10) 0.000(7)
C99 0.119(12) 0.082(9) 0.187(16) 0.022(10) 0.091(12) 0.039(9)
C100 0.071(8) 0.077(8) 0.147(13) 0.037(8) 0.051(8) 0.007(7)
C101 0.122(15) 0.155(18) 0.139(16) 0.048(13) 0.016(12) -0.008(13)
C102 0.130(16) 0.24(3) 0.116(14) -0.010(15) 0.028(13) -0.025(17)
N103 0.105(10) 0.124(11) 0.226(18) 0.015(11) 0.090(11) 0.012(9)
N104 0.079(6) 0.049(5) 0.075(6) -0.001(4) -0.002(5) -0.008(4)
C105 0.109(9) 0.080(8) 0.047(5) -0.015(5) 0.040(6) -0.013(7)
C106 0.122(10) 0.100(10) 0.043(6) 0.017(6) 0.021(6) -0.036(8)
C107 0.083(8) 0.054(6) 0.081(8) 0.019(6) -0.006(6) -0.010(6)
C108 0.044(5) 0.078(7) 0.068(6) -0.009(5) 0.013(5) -0.001(5)
C109 0.063(6) 0.074(7) 0.050(5) 0.005(5) 0.023(5) -0.013(5)
C110 0.069(6) 0.047(5) 0.029(4) 0.003(3) 0.007(4) 0.013(4)
O111 0.047(3) 0.050(3) 0.037(3) -0.007(2) 0.012(2) -0.001(3)

loop_
_atom_type_symbol
_atom_type_description
_atom_type_scat_dispersion_real
_atom_type_scat_dispersion_imag
_atom_type_scat_source
C C 0.0033 0.0016 'International Tables Vol C Tables 4.2.6.8 and 6.1.1.4'
H H 0.0000 0.0000 'International Tables Vol C Tables 4.2.6.8 and 6.1.1.4'
N N 0.0061 0.0033 'International Tables Vol C Tables 4.2.6.8 and 6.1.1.4'
O O 0.0106 0.0060 'International Tables Vol C Tables 4.2.6.8 and 6.1.1.4'
Cd Cd -0.8075 1.2024 'International Tables Vol C Tables 4.2.6.8 and 6.1.1.4'

loop_
_geom_angle_atom_site_label_1
_geom_angle_atom_site_label_2
_geom_angle_atom_site_label_3
_geom_angle
_geom_angle_site_symmetry_1
_geom_angle_site_symmetry_3
N23 Cd1 N21 145.00(18) . .
N23 Cd1 N22 84.48(17) . .
N21 Cd1 N22 84.51(17) . .
N23 Cd1 N24 84.62(17) . .
N21 Cd1 N24 84.00(17) . .
N22 Cd1 N24 142.14(17) . .
N23 Cd1 N61 105.07(19) . .
N21 Cd1 N61 109.05(19) . .
N22 Cd1 N61 121.28(18) . .
N24 Cd1 N61 96.57(18) . .
N21 C1 C20 125.8(5) . .
N21 C1 C2 108.0(5) . .
C20 C1 C2 126.1(5) . .
C3 C2 C1 107.1(5) . .
C3 C2 H2 126.5 . .
C1 C2 H2 126.5 . .
C2 C3 C4 108.4(5) . .
C2 C3 H3 125.8 . .
C4 C3 H3 125.8 . .
N21 C4 C5 125.9(5) . .
N21 C4 C3 108.1(5) . .
C5 C4 C3 125.9(5) . .
C4 C5 C6 127.7(5) . .
C4 C5 C25 117.4(5) . .
C6 C5 C25 114.6(5) . .
N22 C6 C5 124.6(5) . .
N22 C6 C7 109.2(5) . .
C5 C6 C7 126.1(5) . .
C8 C7 C6 107.5(5) . .
C8 C7 H7 126.2 . .
C6 C7 H7 126.2 . .
C7 C8 C9 106.9(5) . .
C7 C8 H8 126.5 . .
C9 C8 H8 126.5 . .
N22 C9 C10 125.6(5) . .
N22 C9 C8 108.5(5) . .
C10 C9 C8 125.7(5) . .
C9 C10 C11 126.6(5) . .
C9 C10 C34 116.5(5) . .
C11 C10 C34 116.7(5) . .
N23 C11 C10 126.4(5) . .
N23 C11 C12 108.4(5) . .
C10 C11 C12 125.2(5) . .
C13 C12 C11 107.6(5) . .
C13 C12 H12 126.2 . .
C11 C12 H12 126.2 . .
C12 C13 C14 107.3(5) . .
C12 C13 H13 126.4 . .
C14 C13 H13 126.4 . .
N23 C14 C15 125.8(5) . .
N23 C14 C13 108.8(5) . .
C15 C14 C13 125.3(5) . .
C16 C15 C14 126.5(5) . .
C16 C15 C43 117.1(5) . .
C14 C15 C43 116.3(5) . .
N24 C16 C15 125.8(5) . .
N24 C16 C17 108.5(5) . .
C15 C16 C17 125.7(5) . .
C18 C17 C16 107.4(5) . .
C18 C17 H17 126.3 . .
C16 C17 H17 126.3 . .
C17 C18 C19 106.8(5) . .
C17 C18 H18 126.6 . .
C19 C18 H18 126.6 . .
N24 C19 C20 124.9(5) . .
N24 C19 C18 109.7(5) . .
C20 C19 C18 125.4(5) . .
C1 C20 C19 127.1(5) . .
C1 C20 C52 116.9(5) . .
C19 C20 C52 115.9(5) . .
C4 N21 C1 108.4(4) . .
C4 N21 Cd1 126.0(4) . .
C1 N21 Cd1 124.4(4) . .
C6 N22 C9 107.8(5) . .
C6 N22 Cd1 125.5(4) . .
C9 N22 Cd1 125.5(4) . .
C14 N23 C11 107.9(5) . .
C14 N23 Cd1 125.0(4) . .
C11 N23 Cd1 126.0(4) . .
C19 N24 C16 107.6(5) . .
C19 N24 Cd1 123.5(4) . .
C16 N24 Cd1 122.0(4) . .
C26 C25 C30 119.6(5) . .
C26 C25 C5 121.7(5) . .
C30 C25 C5 118.7(5) . .
C25 C26 C27 120.0(5) . .
C25 C26 H26 120.0 . .
C27 C26 H26 120.0 . .
C28 C27 C26 119.3(5) . .
C28 C27 C31 121.0(5) . .
C26 C27 C31 119.7(5) . .
C29 C28 C27 120.9(5) . .
C29 C28 H28 119.6 . .
C27 C28 H28 119.6 . .
C28 C29 C30 119.8(6) . .
C28 C29 H29 120.1 . .
C30 C29 H29 120.1 . .
C29 C30 C25 120.4(6) . .
C29 C30 H30 119.8 . .
C25 C30 H30 119.8 . .
O33 C31 O32 124.2(6) . .
O33 C31 C27 120.2(5) . .
O32 C31 C27 115.6(5) . .
C31 O32 Cd2 110.4(4) . .
C39 C34 C35 119.1(5) . .
C39 C34 C10 119.1(5) . .
C35 C34 C10 121.8(5) . .
C34 C35 C36 120.8(5) . .
C34 C35 H35 119.6 . .
C36 C35 H35 119.6 . .
C37 C36 C35 119.5(5) . .
C37 C36 C40 120.5(5) . .
C35 C36 C40 120.0(5) . .
C38 C37 C36 120.4(6) . .
C38 C37 H37 119.8 . .
C36 C37 H37 119.8 . .
C37 C38 C39 118.8(6) . .
C37 C38 H38 120.6 . .
C39 C38 H38 120.6 . .
C34 C39 C38 121.4(6) . .
C34 C39 H39 119.3 . .
C38 C39 H39 119.3 . .
O41 C40 O42 123.1(6) . .
O41 C40 C36 119.7(6) . .
O42 C40 C36 117.1(5) . .
C40 O41 Cd3 85.1(4) . .
C40 O42 Cd3 98.7(4) . .
C44 C43 C48 118.7(5) . .
C44 C43 C15 119.1(5) . .
C48 C43 C15 122.3(5) . .
C45 C44 C43 121.0(5) . .
C45 C44 H44 119.5 . .
C43 C44 H44 119.5 . .
C44 C45 C46 119.3(5) . .
C44 C45 C49 118.5(5) . .
C46 C45 C49 122.1(5) . .
C47 C46 C45 120.2(5) . .
C47 C46 H46 119.9 . .
C45 C46 H46 119.9 . .
C46 C47 C48 120.3(6) . .
C46 C47 H47 119.9 . .
C48 C47 H47 119.9 . .
C47 C48 C43 120.4(5) . .
C47 C48 H48 119.8 . .
C43 C48 H48 119.8 . .
O51 C49 O50 122.3(6) . .
O51 C49 C45 119.7(6) . .
O50 C49 C45 117.9(5) . .
O51 C49 Cd2 66.9(3) . 3_575
O50 C49 Cd2 56.2(3) . 3_575
C45 C49 Cd2 166.3(4) . 3_575
C49 O50 Cd2 96.4(4) . 3_575
C49 O51 Cd2 85.8(4) . 3_575
C53 C52 C57 118.6(5) . .
C53 C52 C20 120.3(5) . .
C57 C52 C20 121.1(5) . .
C52 C53 C54 121.3(5) . .
C52 C53 H53 119.3 . .
C54 C53 H53 119.3 . .
C55 C54 C53 119.5(5) . .
C55 C54 C58 121.2(5) . .
C53 C54 C58 119.3(5) . .
C54 C55 C56 120.2(5) . .
C54 C55 H55 119.9 . .
C56 C55 H55 119.9 . .
C55 C56 C57 120.2(6) . .
C55 C56 H56 119.9 . .
C57 C56 H56 119.9 . .
C56 C57 C52 120.2(5) . .
C56 C57 H57 119.9 . .
C52 C57 H57 119.9 . .
O59 C58 O60 123.1(5) . .
O59 C58 C54 119.8(5) . .
O60 C58 C54 117.1(5) . .
C58 O60 Cd3 107.5(4) . 3_575
C66 N61 C62 117.1(6) . .
C66 N61 Cd1 123.9(5) . .
C62 N61 Cd1 118.8(5) . .
N61 C62 C63 123.9(7) . .
N61 C62 H62 118.0 . .
C63 C62 H62 118.0 . .
C64 C63 C62 118.5(7) . .
C64 C63 H63 120.8 . .
C62 C63 H63 120.8 . .
C63 C64 C65 119.0(7) . .
C63 C64 H64 120.5 . .
C65 C64 H64 120.5 . .
C64 C65 C66 118.7(7) . .
C64 C65 H65 120.7 . .
C66 C65 H65 120.7 . .
N61 C66 C65 122.9(7) . .
N61 C66 H66 118.6 . .
C65 C66 H66 118.6 . .
O32 Cd2 O50 88.49(15) . 3_575
O32 Cd2 N73 130.07(17) . .
O50 Cd2 N73 141.09(17) 3_575 .
O32 Cd2 N67 87.41(18) . .
O50 Cd2 N67 87.01(18) 3_575 .
N73 Cd2 N67 89.50(19) . .
O32 Cd2 N79 95.68(18) . .
O50 Cd2 N79 103.97(18) 3_575 .
N73 Cd2 N79 80.1(2) . .
N67 Cd2 N79 168.64(19) . .
O32 Cd2 O51 139.06(14) . 3_575
O50 Cd2 O51 54.43(14) 3_575 3_575
N73 Cd2 O51 89.53(16) . 3_575
N67 Cd2 O51 105.18(17) . 3_575
N79 Cd2 O51 79.56(17) . 3_575
O32 Cd2 C49 113.31(17) . 3_575
O50 Cd2 C49 27.38(17) 3_575 3_575
N73 Cd2 C49 116.37(18) . 3_575
N67 Cd2 C49 99.25(19) . 3_575
N79 Cd2 C49 89.59(19) . 3_575
O51 Cd2 C49 27.28(16) 3_575 3_575
C68 N67 C72 117.6(6) . .
C68 N67 Cd2 116.5(5) . .
C72 N67 Cd2 125.8(5) . .
N67 C68 C69 123.2(7) . .
N67 C68 H68 118.4 . .
C69 C68 H68 118.4 . .
C70 C69 C68 118.8(8) . .
C70 C69 H69 120.6 . .
C68 C69 H69 120.6 . .
C69 C70 C71 118.8(7) . .
C69 C70 H70 120.6 . .
C71 C70 H70 120.6 . .
C72 C71 C70 119.4(7) . .
C72 C71 H71 120.3 . .
C70 C71 H71 120.3 . .
N67 C72 C71 122.1(7) . .
N67 C72 H72 118.9 . .
C71 C72 H72 118.9 . .
C78 N73 C74 117.8(6) . .
C78 N73 Cd2 122.4(4) . .
C74 N73 Cd2 119.1(4) . .
N73 C74 C75 123.0(6) . .
N73 C74 H74 118.5 . .
C75 C74 H74 118.5 . .
C74 C75 C76 118.0(7) . .
C74 C75 H75 121.0 . .
C76 C75 H75 121.0 . .
C75 C76 C77 119.4(6) . .
C75 C76 H76 120.3 . .
C77 C76 H76 120.3 . .
C78 C77 C76 119.2(6) . .
C78 C77 H77 120.4 . .
C76 C77 H77 120.4 . .
N73 C78 C77 122.5(7) . .
N73 C78 H78 118.7 . .
C77 C78 H78 118.7 . .
C84 N79 C80 116.9(7) . .
C84 N79 Cd2 122.6(5) . .
C80 N79 Cd2 117.3(5) . .
N79 C80 C81 122.9(8) . .
N79 C80 H80 118.5 . .
C81 C80 H80 118.5 . .
C82 C81 C80 118.4(9) . .
C82 C81 H81 120.8 . .
C80 C81 H81 120.8 . .
C81 C82 C83 120.3(9) . .
C81 C82 H82 119.8 . .
C83 C82 H82 119.8 . .
C82 C83 C84 117.9(8) . .
C82 C83 H83 121.1 . .
C84 C83 H83 121.1 . .
N79 C84 C83 123.5(8) . .
N79 C84 H84 118.2 . .
C83 C84 H84 118.2 . .
O60 Cd3 N91 136.10(17) 3_575 .
O60 Cd3 O42 83.65(16) 3_575 .
N91 Cd3 O42 140.23(17) . .
O60 Cd3 O97 89.87(17) 3_575 .
N91 Cd3 O97 88.75(17) . .
O42 Cd3 O97 90.55(16) . .
O60 Cd3 N85 98.52(18) 3_575 .
N91 Cd3 N85 87.03(19) . .
O42 Cd3 N85 87.78(17) . .
O97 Cd3 N85 171.20(18) . .
O60 Cd3 O41 135.34(14) 3_575 .
N91 Cd3 O41 87.66(16) . .
O42 Cd3 O41 53.03(14) . .
O97 Cd3 O41 81.24(16) . .
N85 Cd3 O41 90.87(17) . .
C86 N85 C90 117.3(6) . .
C86 N85 Cd3 119.6(5) . .
C90 N85 Cd3 122.3(5) . .
N85 C86 C87 123.0(8) . .
N85 C86 H86 118.5 . .
C87 C86 H86 118.5 . .
C88 C87 C86 117.8(8) . .
C88 C87 H87 121.1 . .
C86 C87 H87 121.1 . .
C89 C88 C87 119.9(8) . .
C89 C88 H88 120.0 . .
C87 C88 H88 120.0 . .
C88 C89 C90 118.2(8) . .
C88 C89 H89 120.9 . .
C90 C89 H89 120.9 . .
N85 C90 C89 123.8(7) . .
N85 C90 H90 118.1 . .
C89 C90 H90 118.1 . .
C96 N91 C92 118.1(5) . .
C96 N91 Cd3 121.8(4) . .
C92 N91 Cd3 119.4(4) . .
N91 C92 C93 121.7(6) . .
N91 C92 H92 119.2 . .
C93 C92 H92 119.2 . .
C92 C93 C94 120.0(6) . .
C92 C93 H93 120.0 . .
C94 C93 H93 120.0 . .
C93 C94 C95 118.3(6) . .
C93 C94 H94 120.8 . .
C95 C94 H94 120.8 . .
C96 C95 C94 118.8(6) . .
C96 C95 H95 120.6 . .
C94 C95 H95 120.6 . .
N91 C96 C95 123.1(6) . .
N91 C96 H96 118.5 . .
C95 C96 H96 118.5 . .
Cd3 O97 H97A 118.8 . .
Cd3 O97 H97B 107.0 . .
H97A O97 H97B 95.2 . .
C99 C98 N103 120.0 . .
C99 C98 H98 120.0 . .
N103 C98 H98 120.0 . .
C100 C99 C98 120.0 . .
C100 C99 H99 120.0 . .
C98 C99 H99 120.0 . .
C99 C100 C101 120.0 . .
C99 C100 H100 120.0 . .
C101 C100 H100 120.0 . .
C102 C101 C100 120.0 . .
C102 C101 H101 120.0 . .
C100 C101 H101 120.0 . .
N103 C102 C101 120.0 . .
N103 C102 H102 120.0 . .
C101 C102 H102 120.0 . .
C102 N103 C98 120.0 . .
C109 N104 C105 116.9(6) . .
C106 C105 N104 123.5(7) . .
C106 C105 H105 118.2 . .
N104 C105 H105 118.2 . .
C105 C106 C107 117.5(9) . .
C105 C106 H106 121.2 . .
C107 C106 H106 121.2 . .
C108 C107 C106 120.5(11) . .
C108 C107 H107 119.7 . .
C106 C107 H107 119.7 . .
C107 C108 C109 118.0(10) . .
C107 C108 H108 121.0 . .
C109 C108 H108 121.0 . .
N104 C109 C108 123.4(9) . .
N104 C109 H109 118.3 . .
C108 C109 H109 118.3 . .
O111 C110 H11A 109.5 . .
O111 C110 H11B 109.5 . .
H11A C110 H11B 109.5 . .
O111 C110 H11C 109.5 . .
H11A C110 H11C 109.5 . .
H11B C110 H11C 109.5 . .
C110 O111 H111 109.5 . .

loop_
_geom_bond_atom_site_label_1
_geom_bond_atom_site_label_2
_geom_bond_distance
_geom_bond_site_symmetry_2
Cd1 N23 2.174(5) .
Cd1 N21 2.198(4) .
Cd1 N22 2.208(5) .
Cd1 N24 2.218(4) .
Cd1 N61 2.320(6) .
C1 N21 1.391(7) .
C1 C20 1.401(8) .
C1 C2 1.450(8) .
C2 C3 1.350(8) .
C2 H2 0.9500 .
C3 C4 1.450(8) .
C3 H3 0.9500 .
C4 N21 1.362(7) .
C4 C5 1.391(8) .
C5 C6 1.425(8) .
C5 C25 1.507(8) .
C6 N22 1.373(7) .
C6 C7 1.437(8) .
C7 C8 1.361(8) .
C7 H7 0.9500 .
C8 C9 1.460(8) .
C8 H8 0.9500 .
C9 N22 1.373(7) .
C9 C10 1.395(8) .
C10 C11 1.400(8) .
C10 C34 1.504(8) .
C11 N23 1.382(7) .
C11 C12 1.451(8) .
C12 C13 1.344(8) .
C12 H12 0.9500 .
C13 C14 1.462(8) .
C13 H13 0.9500 .
C14 N23 1.358(7) .
C14 C15 1.420(8) .
C15 C16 1.407(8) .
C15 C43 1.485(8) .
C16 N24 1.370(7) .
C16 C17 1.454(8) .
C17 C18 1.358(9) .
C17 H17 0.9500 .
C18 C19 1.438(8) .
C18 H18 0.9500 .
C19 N24 1.368(7) .
C19 C20 1.415(8) .
C20 C52 1.508(8) .
C25 C26 1.395(8) .
C25 C30 1.395(8) .
C26 C27 1.396(8) .
C26 H26 0.9500 .
C27 C28 1.396(8) .
C27 C31 1.512(8) .
C28 C29 1.377(9) .
C28 H28 0.9500 .
C29 C30 1.387(9) .
C29 H29 0.9500 .
C30 H30 0.9500 .
C31 O33 1.241(7) .
C31 O32 1.268(7) .
O32 Cd2 2.233(4) .
C34 C39 1.377(9) .
C34 C35 1.387(8) .
C35 C36 1.394(8) .
C35 H35 0.9500 .
C36 C37 1.393(9) .
C36 C40 1.518(8) .
C37 C38 1.388(9) .
C37 H37 0.9500 .
C38 C39 1.403(9) .
C38 H38 0.9500 .
C39 H39 0.9500 .
C40 O41 1.242(7) .
C40 O42 1.269(8) .
O41 Cd3 2.607(5) .
O42 Cd3 2.300(4) .
C43 C44 1.393(8) .
C43 C48 1.396(8) .
C44 C45 1.387(8) .
C44 H44 0.9500 .
C45 C46 1.404(9) .
C45 C49 1.504(9) .
C46 C47 1.370(9) .
C46 H46 0.9500 .
C47 C48 1.396(8) .
C47 H47 0.9500 .
C48 H48 0.9500 .
C49 O51 1.253(7) .
C49 O50 1.262(8) .
C49 Cd2 2.726(6) 3_575
O50 Cd2 2.280(4) 3_575
O51 Cd2 2.515(4) 3_575
C52 C53 1.393(8) .
C52 C57 1.406(8) .
C53 C54 1.394(8) .
C53 H53 0.9500 .
C54 C55 1.388(8) .
C54 C58 1.510(8) .
C55 C56 1.390(9) .
C55 H55 0.9500 .
C56 C57 1.397(8) .
C56 H56 0.9500 .
C57 H57 0.9500 .
C58 O59 1.255(7) .
C58 O60 1.272(7) .
O60 Cd3 2.240(4) 3_575
N61 C66 1.327(9) .
N61 C62 1.336(9) .
C62 C63 1.377(10) .
C62 H62 0.9500 .
C63 C64 1.362(11) .
C63 H63 0.9500 .
C64 C65 1.383(12) .
C64 H64 0.9500 .
C65 C66 1.386(11) .
C65 H65 0.9500 .
C66 H66 0.9500 .
Cd2 O50 2.280(4) 3_575
Cd2 N73 2.309(5) .
Cd2 N67 2.351(6) .
Cd2 N79 2.401(6) .
Cd2 O51 2.515(4) 3_575
Cd2 C49 2.726(6) 3_575
N67 C68 1.326(9) .
N67 C72 1.358(9) .
C68 C69 1.383(10) .
C68 H68 0.9500 .
C69 C70 1.374(12) .
C69 H69 0.9500 .
C70 C71 1.379(12) .
C70 H70 0.9500 .
C71 C72 1.373(10) .
C71 H71 0.9500 .
C72 H72 0.9500 .
N73 C78 1.343(9) .
N73 C74 1.345(8) .
C74 C75 1.368(9) .
C74 H74 0.9500 .
C75 C76 1.375(10) .
C75 H75 0.9500 .
C76 C77 1.384(10) .
C76 H76 0.9500 .
C77 C78 1.347(10) .
C77 H77 0.9500 .
C78 H78 0.9500 .
N79 C84 1.319(10) .
N79 C80 1.366(10) .
C80 C81 1.382(11) .
C80 H80 0.9500 .
C81 C82 1.361(13) .
C81 H81 0.9500 .
C82 C83 1.371(14) .
C82 H82 0.9500 .
C83 C84 1.400(12) .
C83 H83 0.9500 .
C84 H84 0.9500 .
Cd3 O60 2.240(4) 3_575
Cd3 N91 2.259(5) .
Cd3 O97 2.333(4) .
Cd3 N85 2.383(5) .
N85 C86 1.317(10) .
N85 C90 1.340(9) .
C86 C87 1.405(12) .
C86 H86 0.9500 .
C87 C88 1.376(13) .
C87 H87 0.9500 .
C88 C89 1.360(12) .
C88 H88 0.9500 .
C89 C90 1.378(11) .
C89 H89 0.9500 .
C90 H90 0.9500 .
N91 C96 1.342(8) .
N91 C92 1.356(8) .
C92 C93 1.369(9) .
C92 H92 0.9500 .
C93 C94 1.386(10) .
C93 H93 0.9500 .
C94 C95 1.391(10) .
C94 H94 0.9500 .
C95 C96 1.372(9) .
C95 H95 0.9500 .
C96 H96 0.9500 .
O97 H97A 0.8308 .
O97 H97B 0.8256 .
C98 C99 1.3900 .
C98 N103 1.3900 .
C98 H98 0.9500 .
C99 C100 1.3900 .
C99 H99 0.9500 .
C100 C101 1.3900 .
C100 H100 0.9500 .
C101 C102 1.3900 .
C101 H101 0.9500 .
C102 N103 1.3900 .
C102 H102 0.9500 .
N104 C109 1.315(12) .
N104 C105 1.3568 .
C105 C106 1.345(15) .
C105 H105 0.9500 .
C106 C107 1.367(17) .
C106 H106 0.9500 .
C107 C108 1.360(15) .
C107 H107 0.9500 .
C108 C109 1.361(14) .
C108 H108 0.9500 .
C109 H109 0.9500 .
C110 O111 1.408(9) .
C110 H11A 0.9800 .
C110 H11B 0.9800 .
C110 H11C 0.9800 .
O111 H111 0.8400 .

loop_
_geom_hbond_atom_site_label_D
_geom_hbond_atom_site_label_H
_geom_hbond_atom_site_label_A
_geom_hbond_distance_DH
_geom_hbond_distance_HA
_geom_hbond_distance_DA
_geom_hbond_angle_DHA
_geom_hbond_site_symmetry_A
O97 H97A O60 0.83 2.00 2.781(6) 156 1_545
O97 H97B O42 0.83 1.91 2.698(6) 159 3_565
O111 H111 O59 0.84 2.10 2.845(7) 148 1_545
